data_9013638
loop_
_publ_author_name
'Merlini, M.'
'Gemmi, M.'
'Hanfland, M.'
'Crichton, W.'

_publ_section_title
;
 High-pressure behavior of akermanite and gehlenite and phase stability
 of the normal structures in melelites
 Note: P = 15.7 GPa
;
_journal_name_full 'American Mineralogist'
_journal_page_first 704
_journal_page_last 709
_journal_paper_doi 10.2138/am.2009.3072
_journal_volume 94
_journal_year 2009
_chemical_compound_source Synthetic
_chemical_formula_sum 'Ca2 Mg O7 Si2'
_chemical_name_mineral Akermanite
_space_group_IT_number 14
_symmetry_space_group_name_Hall '-P 2yn'
_symmetry_space_group_name_H-M 'P 1 21/n 1'
_cell_angle_alpha 90
_cell_angle_beta 115.1
_cell_angle_gamma 90
_cell_length_a 8.82
_cell_length_b 7.34
_cell_length_c 9.13
_cell_formula_units_Z 4
_cell_volume 535.250
_database_code_amcsd 0004935
_diffrn_ambient_pressure 1.57e+07
_exptl_crystal_density_diffrn 3.383
_cod_original_formula_sum 'Mg Si2 Ca2 O7'
_cod_database_code 9013638

loop_
_space_group_symop_operation_xyz
x,y,z
1/2+x,1/2-y,1/2+z
1/2-x,1/2+y,1/2-z
-x,-y,-z

loop_
_atom_site_label
_atom_site_fract_x
_atom_site_fract_y
_atom_site_fract_z
Mg 0.81070 0.09970 0.09260
Si1 0.86480 0.45120 0.21500
Si2 0.95750 0.75540 0.07310
Ca1 0.45930 0.27940 0.02940
Ca2 0.30280 0.56380 0.21210
O1 0.99750 0.56180 0.15930
O2 0.88010 0.52210 0.37910
O3 0.69800 0.47280 0.04100
O4 0.00490 0.88000 0.22570
O5 0.12630 0.82080 0.06620
O6 0.95300 0.26250 0.28560
O7 0.78300 0.75830 -0.09700

loop_
_cod_related_entry_id
_cod_related_entry_database
_cod_related_entry_code
1 AMCSD 0004935
